data_8100270
loop_
_publ_author_name
'Vijay, Kumar Goel'
'Sharmistha, Dey'
'Arun, P. Baxla'
'Singh, T.P.'

_publ_section_title
;
Crystal structure of N-acyl-(tert-butyloxycarbonyl-alanyl)dicyclohexylurea, 
C~21~H~37~N~3~O~4~
;
_journal_issue 1
_journal_name_full 'Zeitschrift f\"ur Kristallographie - New Crystal Structures'
_journal_page_first 57
_journal_page_last 58
_journal_volume 218
_journal_year 2003
_chemical_formula_moiety 'C21 H37 N3 O4'
_chemical_formula_sum 'C21 H37 N3 O4'
_chemical_formula_weight 395.00
_chemical_name_common
;
N-Acyl-(tert-butyloxycarbonyl-alanyl)dicyclohexylurea
;
_space_group_IT_number 92
_symmetry_cell_setting tetragonal
_symmetry_space_group_name_Hall 'P 4abw 2nw'
_symmetry_space_group_name_H-M 'P 41 21 2'
_cell_angle_alpha 90.00
_cell_angle_beta 90.00
_cell_angle_gamma 90.00
_cell_formula_units_Z 8
_cell_length_a 10.090(2)
_cell_length_b 10.090(2)
_cell_length_c 45.966(9)
_cell_measurement_temperature 293(2)
_cell_volume 4679.7(16)
_diffrn_ambient_temperature 293(2)
_exptl_crystal_density_diffrn 1.123
_cod_depositor_comments
;
The following automatic conversions were performed:
'_symmetry_cell_setting' value 'Tetragonal' changed to 'tetragonal'
according to '/home/saulius/struct/CIF-dictionaries/cif_core.dic'
dictionary named 'cif_core.dic' version 2.4.1 from 2010-06-29.

Automatic conversion script
Id: cif_fix_enum 1527 2010-12-29 10:47:43Z saulius 
;
_cod_database_code 8100270

loop_
_symmetry_equiv_pos_as_xyz
'x, y, z'
'-x, -y, z+1/2'
'-y+1/2, x+1/2, z+1/4'
'y+1/2, -x+1/2, z+3/4'
'-x+1/2, y+1/2, -z+1/4'
'x+1/2, -y+1/2, -z+3/4'
'y, x, -z'
'-y, -x, -z+1/2'

loop_
_atom_site_aniso_label
_atom_site_aniso_U_11
_atom_site_aniso_U_22
_atom_site_aniso_U_33
_atom_site_aniso_U_23
_atom_site_aniso_U_13
_atom_site_aniso_U_12
C1 0.073(5) 0.115(7) 0.111(6) 0.025(5) -0.002(4) -0.009(4)
C2 0.124(7) 0.150(8) 0.081(5) -0.007(5) 0.020(5) 0.062(6)
C3 0.072(5) 0.120(6) 0.118(6) 0.031(5) 0.019(4) 0.051(4)
C4 0.064(4) 0.087(5) 0.065(4) 0.008(3) 0.022(3) 0.031(3)
O1 0.056(2) 0.057(2) 0.058(2) 0.0148(17) 0.0033(17) 0.0204(17)
C5 0.056(3) 0.034(3) 0.049(3) 0.002(2) -0.010(2) 0.011(2)
O2 0.065(3) 0.068(3) 0.057(2) 0.0244(19) 0.0094(18) 0.0131(18)
N1 0.047(2) 0.046(2) 0.043(2) 0.0122(18) -0.0032(18) 0.0114(17)
C6 0.048(3) 0.035(3) 0.057(3) 0.002(2) -0.009(2) 0.002(2)
C7 0.056(3) 0.064(4) 0.076(4) 0.005(3) 0.020(3) -0.002(3)
C8 0.048(3) 0.036(3) 0.047(3) -0.004(2) -0.002(2) 0.0065(19)
O3 0.072(2) 0.043(2) 0.0561(19) -0.0067(16) -0.0284(18) 0.0036(16)
N2 0.053(3) 0.029(2) 0.056(2) -0.0021(17) -0.0179(18) 0.0015(16)
C9 0.051(3) 0.033(2) 0.061(3) -0.001(2) -0.018(2) -0.002(2)
C10 0.066(3) 0.038(3) 0.044(3) -0.002(2) -0.005(2) 0.010(2)
C11 0.095(5) 0.040(3) 0.064(3) -0.008(3) -0.027(3) 0.010(3)
C12 0.093(5) 0.027(3) 0.094(4) 0.000(3) -0.027(4) -0.003(3)
C13 0.073(4) 0.053(3) 0.094(4) 0.017(3) -0.004(3) -0.012(3)
C14 0.058(3) 0.044(3) 0.073(3) 0.005(3) -0.001(3) 0.009(2)
C21 0.050(3) 0.037(3) 0.043(2) 0.0055(19) -0.013(2) 0.003(2)
O4 0.043(2) 0.080(3) 0.069(2) -0.021(2) -0.0189(17) 0.0088(18)
N3 0.046(2) 0.050(2) 0.051(2) -0.0055(19) -0.0068(19) 0.0041(19)
C15 0.052(3) 0.042(3) 0.052(3) 0.001(2) -0.008(2) 0.001(2)
C16 0.075(4) 0.057(3) 0.065(3) 0.004(3) -0.004(3) -0.013(3)
C17 0.108(6) 0.062(4) 0.088(5) -0.011(4) -0.019(4) -0.025(4)
C18 0.115(6) 0.062(4) 0.081(5) -0.030(3) -0.019(4) 0.015(4)
C19 0.095(5) 0.068(4) 0.065(4) -0.020(3) 0.005(3) 0.005(3)
C20 0.064(4) 0.067(4) 0.060(3) -0.002(3) 0.002(3) -0.010(3)

loop_
_atom_site_label
_atom_site_type_symbol
_atom_site_fract_x
_atom_site_fract_y
_atom_site_fract_z
_atom_site_U_iso_or_equiv
_atom_site_thermal_displace_type
C1 C 1.1392(7) 0.1829(8) 0.07560(17) 0.100(2) Uani
H1A H 1.1457 0.1985 0.0962 0.080 Uiso
H1B H 1.0811 0.2475 0.0671 0.080 Uiso
H1C H 1.2255 0.1900 0.0669 0.080 Uiso
C2 C 1.0710(9) 0.0135(9) 0.03891(16) 0.118(3) Uani
H2A H 1.0396 -0.0759 0.0369 0.080 Uiso
H2B H 1.1555 0.0220 0.0295 0.080 Uiso
H2C H 1.0088 0.0731 0.0300 0.080 Uiso
C3 C 1.1666(7) -0.0573(8) 0.08580(17) 0.103(3) Uani
H3A H 1.1746 -0.0343 0.1060 0.080 Uiso
H3B H 1.2532 -0.0614 0.0772 0.080 Uiso
H3C H 1.1242 -0.1420 0.0841 0.080 Uiso
C4 C 1.0847(6) 0.0464(7) 0.07035(13) 0.0721(18) Uani
O1 O 0.9565(3) 0.0332(3) 0.08486(7) 0.0571(10) Uani
C5 C 0.8539(5) 0.1116(4) 0.07729(11) 0.0468(11) Uani
O2 O 0.8505(4) 0.1864(4) 0.05668(7) 0.0635(10) Uani
N1 N 0.7541(4) 0.0971(4) 0.09618(8) 0.0451(10) Uani
H1 H 0.7623 0.0419 0.1103 0.080 Uiso
C6 C 0.6326(5) 0.1724(4) 0.09332(11) 0.0469(12) Uani
H6A H 0.5875 0.1473 0.0753 0.080 Uiso
C7 C 0.5419(5) 0.1461(6) 0.11903(12) 0.0652(16) Uani
H7A H 0.5208 0.0534 0.1198 0.080 Uiso
H7B H 0.4618 0.1964 0.1168 0.080 Uiso
H7C H 0.5857 0.1717 0.1367 0.080 Uiso
C8 C 0.6649(5) 0.3210(4) 0.09266(10) 0.0436(11) Uani
O3 O 0.7299(4) 0.3710(3) 0.11191(7) 0.0569(9) Uani
N2 N 0.6092(4) 0.3952(4) 0.07103(8) 0.0461(10) Uani
C9 C 0.6172(5) 0.5410(4) 0.07294(11) 0.0480(12) Uani
H9A H 0.6978 0.5623 0.0839 0.080 Uiso
C10 C 0.5017(5) 0.6001(5) 0.08951(10) 0.0494(12) Uani
H10A H 0.4200 0.5826 0.0791 0.080 Uiso
H10B H 0.4953 0.5586 0.1085 0.080 Uiso
C11 C 0.5191(6) 0.7477(5) 0.09318(12) 0.0660(16) Uani
H11A H 0.5956 0.7646 0.1054 0.080 Uiso
H11B H 0.4418 0.7841 0.1028 0.080 Uiso
C12 C 0.5380(7) 0.8157(5) 0.06420(14) 0.0717(18) Uani
H12A H 0.4566 0.8093 0.0530 0.080 Uiso
H12B H 0.5565 0.9089 0.0674 0.080 Uiso
C13 C 0.6499(6) 0.7549(6) 0.04706(14) 0.0733(17) Uani
H13A H 0.7330 0.7710 0.0570 0.080 Uiso
H13B H 0.6547 0.7964 0.0281 0.080 Uiso
C14 C 0.6299(6) 0.6062(5) 0.04338(12) 0.0581(13) Uani
H14A H 0.5505 0.5897 0.0321 0.080 Uiso
H14B H 0.7047 0.5685 0.0330 0.080 Uiso
C21 C 0.5315(5) 0.3424(5) 0.04748(10) 0.0432(11) Uani
O4 O 0.4132(3) 0.3636(4) 0.04607(8) 0.0638(10) Uani
N3 N 0.6027(4) 0.2785(4) 0.02745(8) 0.0490(10) Uani
H3 H 0.6876 0.2777 0.0291 0.080 Uiso
C15 C 0.5421(5) 0.2099(5) 0.00290(11) 0.0486(12) Uani
H15A H 0.4622 0.2591 -0.0026 0.080 Uiso
C16 C 0.5002(6) 0.0714(6) 0.01101(12) 0.0660(16) Uani
H16A H 0.4363 0.0758 0.0267 0.080 Uiso
H16B H 0.5768 0.0226 0.0180 0.080 Uiso
C17 C 0.4394(8) -0.0019(7) -0.01440(15) 0.086(2) Uani
H17A H 0.4187 -0.0920 -0.0086 0.080 Uiso
H17B H 0.3574 0.0412 -0.0200 0.080 Uiso
C18 C 0.5313(8) -0.0048(6) -0.03970(15) 0.086(2) Uani
H18A H 0.4887 -0.0485 -0.0560 0.080 Uiso
H18B H 0.6104 -0.0544 -0.0347 0.080 Uiso
C19 C 0.5687(7) 0.1353(6) -0.04813(13) 0.0762(18) Uani
H19A H 0.4901 0.1826 -0.0545 0.080 Uiso
H19B H 0.6306 0.1328 -0.0643 0.080 Uiso
C20 C 0.6316(6) 0.2084(6) -0.02265(11) 0.0635(15) Uani
H20A H 0.7143 0.1655 -0.0174 0.080 Uiso
H20B H 0.6515 0.2987 -0.0284 0.080 Uiso

loop_
_geom_bond_atom_site_label_1
_geom_bond_atom_site_label_2
_geom_bond_distance
_geom_bond_site_symmetry_2
_geom_bond_publ_flag
C1 C4 1.503(10) . ?
C1 H1A 0.9600 . ?
C1 H1B 0.9600 . ?
C1 H1C 0.9600 . ?
C2 C4 1.489(10) . ?
C2 H2A 0.9600 . ?
C2 H2B 0.9600 . ?
C2 H2C 0.9600 . ?
C3 C4 1.510(8) . ?
C3 H3A 0.9600 . ?
C3 H3B 0.9600 . ?
C3 H3C 0.9600 . ?
C4 O1 1.461(7) . ?
O1 C5 1.349(5) . ?
C5 O2 1.212(6) . ?
C5 N1 1.337(6) . ?
N1 C6 1.449(6) . ?
N1 H1 0.8600 . ?
C6 C7 1.518(7) . ?
C6 C8 1.535(6) . ?
C6 H6A 0.9800 . ?
C7 H7A 0.9600 . ?
C7 H7B 0.9600 . ?
C7 H7C 0.9600 . ?
C8 O3 1.211(5) . ?
C8 N2 1.365(6) . ?
N2 C21 1.438(5) . ?
N2 C9 1.476(6) . ?
C9 C10 1.514(7) . ?
C9 C14 1.515(7) . ?
C9 H9A 0.9800 . ?
C10 C11 1.509(7) . ?
C10 H10A 0.9700 . ?
C10 H10B 0.9700 . ?
C11 C12 1.510(8) . ?
C11 H11A 0.9700 . ?
C11 H11B 0.9700 . ?
C12 C13 1.507(9) . ?
C12 H12A 0.9700 . ?
C12 H12B 0.9700 . ?
C13 C14 1.524(7) . ?
C13 H13A 0.9700 . ?
C13 H13B 0.9700 . ?
C14 H14A 0.9700 . ?
C14 H14B 0.9700 . ?
C21 O4 1.215(6) . ?
C21 N3 1.334(6) . ?
N3 C15 1.458(6) . ?
N3 H3 0.8600 . ?
C15 C20 1.482(7) . ?
C15 C16 1.506(7) . ?
C15 H15A 0.9800 . ?
C16 C17 1.513(8) . ?
C16 H16A 0.9700 . ?
C16 H16B 0.9700 . ?
C17 C18 1.487(10) . ?
C17 H17A 0.9700 . ?
C17 H17B 0.9700 . ?
C18 C19 1.513(9) . ?
C18 H18A 0.9700 . ?
C18 H18B 0.9700 . ?
C19 C20 1.523(8) . ?
C19 H19A 0.9700 . ?
C19 H19B 0.9700 . ?
C20 H20A 0.9700 . ?
C20 H20B 0.9700 . ?
